data_7218654
loop_
_publ_author_name
'Anamimoghadam, Ommid'
'Long, De-Liang'
'Bucher, G\"otz'

_publ_section_title
;
 9-Iodophenalenone and 9-trifluoromethanesulfonyloxyphenalenone:
 convenient entry points to new phenalenones functionalised at the
 9-position. Iodine-carbonyl interaction studies by X-ray crystallography
;
_journal_issue 100
_journal_name_full 'RSC Adv.'
_journal_page_first 56654
_journal_paper_doi 10.1039/C4RA00178H
_journal_volume 4
_journal_year 2014
_chemical_formula_sum 'C13 H7 I O'
_chemical_formula_weight 306.09
_chemical_name_systematic
;
 ?
;
_space_group_IT_number 15
_symmetry_cell_setting monoclinic
_symmetry_space_group_name_Hall '-C 2yc'
_symmetry_space_group_name_H-M 'C 1 2/c 1'
_atom_sites_solution_hydrogens geom
_atom_sites_solution_primary direct
_atom_sites_solution_secondary difmap
_audit_creation_method SHELXL-97
_cell_angle_alpha 90.00
_cell_angle_beta 101.649(10)
_cell_angle_gamma 90.00
_cell_formula_units_Z 8
_cell_length_a 12.8997(18)
_cell_length_b 12.184(2)
_cell_length_c 13.1411(13)
_cell_measurement_reflns_used 2370
_cell_measurement_temperature 150(2)
_cell_measurement_theta_max 25.4
_cell_measurement_theta_min 2.98
_cell_volume 2022.8(5)
_computing_cell_refinement
;
CrysAlisPro, Agilent Technologies,
Version 1.171.35.11 (release 16-05-2011 CrysAlis171 .NET)
(compiled May 16 2011,17:55:39)
;
_computing_data_collection
;
CrysAlisPro, Agilent Technologies,
Version 1.171.35.11 (release 16-05-2011 CrysAlis171 .NET)
(compiled May 16 2011,17:55:39)
;
_computing_data_reduction
;
CrysAlisPro, Agilent Technologies,
Version 1.171.35.11 (release 16-05-2011 CrysAlis171 .NET)
(compiled May 16 2011,17:55:39)
;
_computing_structure_refinement 'SHELXL-97 (Sheldrick, 2008)'
_computing_structure_solution 'SHELXS-97 (Sheldrick, 2008)'
_diffrn_ambient_temperature 150(2)
_diffrn_detector_area_resol_mean 10.4383
_diffrn_measured_fraction_theta_full 0.994
_diffrn_measured_fraction_theta_max 0.994
_diffrn_measurement_device_type 'Oxford Gemini Ultra A'
_diffrn_measurement_method '\w & \p scans'
_diffrn_radiation_monochromator graphite
_diffrn_radiation_source 'fine-focus sealed tube'
_diffrn_radiation_type MoK\a
_diffrn_radiation_wavelength 0.71073
_diffrn_reflns_av_R_equivalents 0.0399
_diffrn_reflns_av_sigmaI/netI 0.0377
_diffrn_reflns_limit_h_max 15
_diffrn_reflns_limit_h_min -15
_diffrn_reflns_limit_k_max 14
_diffrn_reflns_limit_k_min -14
_diffrn_reflns_limit_l_max 15
_diffrn_reflns_limit_l_min -15
_diffrn_reflns_number 8018
_diffrn_reflns_theta_full 25.47
_diffrn_reflns_theta_max 25.47
_diffrn_reflns_theta_min 2.99
_diffrn_standards_decay_% none
_exptl_absorpt_coefficient_mu 3.131
_exptl_absorpt_correction_T_max 0.7878
_exptl_absorpt_correction_T_min 0.6026
_exptl_absorpt_correction_type analytical
_exptl_absorpt_process_details
;
CrysAlisPro, Agilent Technologies,
Version 1.171.35.11 (release 16-05-2011 CrysAlis171 .NET)
(compiled May 16 2011,17:55:39)
Analytical numeric absorption correction using a multifaceted crystal
            model based on expressions derived by R.C. Clark & J.S. Reid.
(Clark, R. C. & Reid, J. S. (1995). Acta Cryst. A51, 887-897)
;
_exptl_crystal_colour orange
_exptl_crystal_density_diffrn 2.010
_exptl_crystal_density_meas ?
_exptl_crystal_density_method 'not measured'
_exptl_crystal_description block
_exptl_crystal_F_000 1168
_exptl_crystal_size_max 0.18
_exptl_crystal_size_mid 0.10
_exptl_crystal_size_min 0.08
_refine_diff_density_max 0.53
_refine_diff_density_min -0.56
_refine_diff_density_rms 0.10
_refine_ls_extinction_coef none
_refine_ls_extinction_method none
_refine_ls_goodness_of_fit_ref 1.122
_refine_ls_hydrogen_treatment mixed
_refine_ls_matrix_type full
_refine_ls_number_parameters 136
_refine_ls_number_reflns 1872
_refine_ls_number_restraints 0
_refine_ls_restrained_S_all 1.122
_refine_ls_R_factor_all 0.0464
_refine_ls_R_factor_gt 0.0338
_refine_ls_shift/su_max 0.001
_refine_ls_shift/su_mean 0.000
_refine_ls_structure_factor_coef Fsqd
_refine_ls_weighting_details 'calc w=1/[\s^2^(Fo^2^)+(0.0163P)^2^+7.6282P] where P=(Fo^2^+2Fc^2^)/3'
_refine_ls_weighting_scheme calc
_refine_ls_wR_factor_gt 0.0652
_refine_ls_wR_factor_ref 0.0712
_reflns_number_gt 1480
_reflns_number_total 1872
_reflns_threshold_expression >2\s(I)
_cod_data_source_file c4ra00178h2.cif
_cod_data_source_block oa196
_cod_depositor_comments
;
The following automatic conversions were performed:

'_symmetry_cell_setting' value 'Monoclinic' changed to 'monoclinic'
according to
/usr/data/users/saulius/crontab/automatic-downloads/rss-feeds/RSC/lib/dictionaries/cif_core.dic
dictionary named 'cif_core.dic' version 2.4.2 from 2011-04-26.

Automatic conversion script
Id: cif_fix_values 2827 2014-09-09 07:05:25Z andrius 

The following automatic conversions were performed:

'_exptl_crystal_density_meas' value 'none' was changed to '?' - the
value is perceived as not measured.

Automatic conversion script
Id: cif_fix_values 3008 2015-01-20 13:52:24Z robertas 
;
_cod_original_cell_volume 2022.9(5)
_cod_original_sg_symbol_H-M C2/c
_cod_database_code 7218654

loop_
_symmetry_equiv_pos_as_xyz
'x, y, z'
'-x, y, -z+1/2'
'x+1/2, y+1/2, z'
'-x+1/2, y+1/2, -z+1/2'
'-x, -y, -z'
'x, -y, z-1/2'
'-x+1/2, -y+1/2, -z'
'x+1/2, -y+1/2, z-1/2'

loop_
_atom_site_label
_atom_site_type_symbol
_atom_site_fract_x
_atom_site_fract_y
_atom_site_fract_z
_atom_site_U_iso_or_equiv
_atom_site_adp_type
_atom_site_occupancy
_atom_site_symmetry_multiplicity
_atom_site_calc_flag
_atom_site_refinement_flags
C1 C 0.3503(3) 0.2145(4) 0.2366(3) 0.0238(10) Uani 1 1 d .
C2 C 0.3500(4) 0.1022(4) 0.2157(3) 0.0279(11) Uani 1 1 d .
H2 H 0.3365 0.0516 0.2665 0.033 Uiso 1 1 calc R
C3 C 0.3688(4) 0.0639(4) 0.1235(4) 0.0308(12) Uani 1 1 d .
H3 H 0.3706 -0.0129 0.1118 0.037 Uiso 1 1 calc R
C4 C 0.3855(3) 0.1374(4) 0.0455(3) 0.0245(10) Uani 1 1 d .
C5 C 0.4038(4) 0.1008(4) -0.0519(4) 0.0297(11) Uani 1 1 d .
H5 H 0.4078 0.0243 -0.0646 0.036 Uiso 1 1 calc R
C6 C 0.4159(4) 0.1739(5) -0.1281(3) 0.0307(12) Uani 1 1 d .
H6 H 0.4290 0.1481 -0.1925 0.037 Uiso 1 1 calc R
C7 C 0.4088(4) 0.2860(4) -0.1107(3) 0.0298(12) Uani 1 1 d .
H7 H 0.4145 0.3362 -0.1647 0.036 Uiso 1 1 calc R
C8 C 0.3935(3) 0.3256(4) -0.0164(3) 0.0239(10) Uani 1 1 d .
C9 C 0.3869(4) 0.4432(4) 0.0010(4) 0.0290(11) Uani 1 1 d .
H9 H 0.3906 0.4928 -0.0540 0.035 Uiso 1 1 calc R
C10 C 0.3756(4) 0.4825(4) 0.0934(3) 0.0292(11) Uani 1 1 d .
H10 H 0.3718 0.5598 0.1017 0.035 Uiso 1 1 calc R
C11 C 0.3688(3) 0.4130(4) 0.1817(4) 0.0262(11) Uani 1 1 d .
C12 C 0.3666(3) 0.2920(4) 0.1641(3) 0.0209(10) Uani 1 1 d .
C13 C 0.3832(3) 0.2512(4) 0.0646(3) 0.0199(9) Uani 1 1 d .
O1 O 0.3658(3) 0.4529(3) 0.2663(3) 0.0404(9) Uani 1 1 d .
I1 I 0.31540(3) 0.25443(3) 0.38237(2) 0.03475(14) Uani 1 1 d .

loop_
_atom_site_aniso_label
_atom_site_aniso_U_11
_atom_site_aniso_U_22
_atom_site_aniso_U_33
_atom_site_aniso_U_23
_atom_site_aniso_U_13
_atom_site_aniso_U_12
C1 0.023(2) 0.031(3) 0.017(2) -0.002(2) 0.0036(18) -0.002(2)
C2 0.031(3) 0.027(3) 0.025(3) 0.009(2) 0.003(2) -0.001(2)
C3 0.028(3) 0.026(3) 0.036(3) 0.003(2) 0.001(2) 0.004(2)
C4 0.021(2) 0.024(3) 0.027(3) -0.002(2) 0.0013(18) 0.006(2)
C5 0.031(3) 0.026(3) 0.031(3) -0.007(2) 0.002(2) 0.009(2)
C6 0.032(3) 0.043(3) 0.017(2) -0.008(2) 0.004(2) 0.008(2)
C7 0.025(3) 0.046(3) 0.019(2) 0.005(2) 0.0061(19) -0.003(2)
C8 0.017(2) 0.026(3) 0.027(3) 0.003(2) 0.0007(18) 0.001(2)
C9 0.025(3) 0.030(3) 0.030(3) 0.009(2) 0.001(2) -0.001(2)
C10 0.032(3) 0.024(3) 0.032(3) -0.005(2) 0.006(2) -0.002(2)
C11 0.022(3) 0.024(3) 0.032(3) -0.006(2) 0.005(2) -0.001(2)
C12 0.019(2) 0.026(3) 0.017(2) 0.0012(19) 0.0031(17) 0.003(2)
C13 0.014(2) 0.026(3) 0.018(2) -0.002(2) -0.0010(16) 0.003(2)
O1 0.062(3) 0.033(2) 0.029(2) -0.0086(16) 0.0153(17) -0.0036(19)
I1 0.0388(2) 0.0460(2) 0.02207(19) 0.00029(16) 0.01236(13) -0.00526(18)

loop_
_atom_type_symbol
_atom_type_description
_atom_type_scat_dispersion_real
_atom_type_scat_dispersion_imag
_atom_type_scat_source
C C 0.0033 0.0016 'International Tables Vol C Tables 4.2.6.8 and 6.1.1.4'
H H 0.0000 0.0000 'International Tables Vol C Tables 4.2.6.8 and 6.1.1.4'
O O 0.0106 0.0060 'International Tables Vol C Tables 4.2.6.8 and 6.1.1.4'
I I -0.4742 1.8119 'International Tables Vol C Tables 4.2.6.8 and 6.1.1.4'

loop_
_geom_angle_atom_site_label_1
_geom_angle_atom_site_label_2
_geom_angle_atom_site_label_3
_geom_angle
C12 C1 C2 121.8(4)
C12 C1 I1 123.8(3)
C2 C1 I1 114.3(3)
C3 C2 C1 121.1(4)
C2 C3 C4 120.6(5)
C3 C4 C13 118.9(4)
C3 C4 C5 122.2(5)
C13 C4 C5 118.9(4)
C6 C5 C4 121.2(5)
C5 C6 C7 119.8(4)
C8 C7 C6 121.1(4)
C7 C8 C13 120.1(4)
C7 C8 C9 120.5(4)
C13 C8 C9 119.4(4)
C10 C9 C8 120.9(4)
C9 C10 C11 123.4(5)
O1 C11 C10 120.9(4)
O1 C11 C12 122.0(4)
C10 C11 C12 117.1(4)
C1 C12 C13 117.1(4)
C1 C12 C11 124.6(4)
C13 C12 C11 118.4(4)
C4 C13 C8 118.9(4)
C4 C13 C12 120.5(4)
C8 C13 C12 120.5(4)

loop_
_geom_bond_atom_site_label_1
_geom_bond_atom_site_label_2
_geom_bond_distance
C1 C12 1.388(6)
C1 C2 1.395(7)
C1 I1 2.110(4)
C2 C3 1.365(7)
C3 C4 1.410(6)
C4 C13 1.411(6)
C4 C5 1.421(6)
C5 C6 1.373(7)
C6 C7 1.391(8)
C7 C8 1.380(6)
C8 C13 1.425(6)
C8 C9 1.457(7)
C9 C10 1.341(6)
C10 C11 1.452(7)
C11 O1 1.221(5)
C11 C12 1.492(6)
C12 C13 1.454(6)
